data_7129735
loop_
_publ_author_name
'Mao, Ben'
'Zhang, Xiao-Yu'
'Wei, Yin'
'Shi, Min'

_publ_section_title
;
 Visible-light mediated intramolecular radical cyclizations of
 \a-brominated amide-tethered alkylidenecyclopropanes
;
_journal_name_full 'Chemical Communications'
_journal_paper_doi 10.1039/D1CC07136J
_journal_year 2022
_chemical_formula_sum 'C20 H19 N O'
_chemical_formula_weight 289.36
_space_group_crystal_system orthorhombic
_space_group_IT_number 61
_space_group_name_Hall '-P 2ac 2ab'
_space_group_name_H-M_alt 'P b c a'
_atom_sites_solution_hydrogens geom
_audit_creation_method SHELXL-2013
_audit_update_record
;
2021-05-11 deposited with the CCDC.	2022-02-18 downloaded from the CCDC.
;
_cell_angle_alpha 90
_cell_angle_beta 90
_cell_angle_gamma 90
_cell_formula_units_Z 8
_cell_length_a 9.2952(3)
_cell_length_b 15.1908(6)
_cell_length_c 21.6017(8)
_cell_measurement_reflns_used 7108
_cell_measurement_temperature 213(2)
_cell_measurement_theta_max 54.855
_cell_measurement_theta_min 5.473
_cell_volume 3050.19(19)
_computing_cell_refinement 'Bruker SAINT'
_computing_data_collection 'Bruker APEX2'
_computing_data_reduction 'Bruker SAINT'
_computing_molecular_graphics 'Bruker SHELXTL'
_computing_publication_material 'Bruker SHELXTL'
_computing_structure_refinement 'SHELXL-2013 (Sheldrick, 2013)'
_computing_structure_solution 'SHELXS-97 (Sheldrick 2008)'
_diffrn_ambient_temperature 213(2)
_diffrn_measured_fraction_theta_full 0.992
_diffrn_measured_fraction_theta_max 0.993
_diffrn_measurement_device_type 'Bruker APEX-II CCD'
_diffrn_measurement_method '\f and \w scans'
_diffrn_radiation_type MoK\a
_diffrn_radiation_wavelength 0.71073
_diffrn_reflns_av_R_equivalents 0.0275
_diffrn_reflns_av_unetI/netI 0.0223
_diffrn_reflns_Laue_measured_fraction_full 0.992
_diffrn_reflns_Laue_measured_fraction_max 0.993
_diffrn_reflns_limit_h_max 11
_diffrn_reflns_limit_h_min -11
_diffrn_reflns_limit_k_max 16
_diffrn_reflns_limit_k_min -18
_diffrn_reflns_limit_l_max 23
_diffrn_reflns_limit_l_min -26
_diffrn_reflns_number 14282
_diffrn_reflns_point_group_measured_fraction_full 0.992
_diffrn_reflns_point_group_measured_fraction_max 0.993
_diffrn_reflns_theta_full 25.242
_diffrn_reflns_theta_max 25.998
_diffrn_reflns_theta_min 2.737
_exptl_absorpt_coefficient_mu 0.077
_exptl_absorpt_correction_T_max 0.7456
_exptl_absorpt_correction_T_min 0.6646
_exptl_absorpt_correction_type multi-scan
_exptl_absorpt_process_details sadabs
_exptl_crystal_colour colorless
_exptl_crystal_density_diffrn 1.260
_exptl_crystal_description prismatic
_exptl_crystal_F_000 1232
_exptl_crystal_size_max 0.200
_exptl_crystal_size_mid 0.150
_exptl_crystal_size_min 0.130
_refine_diff_density_max 0.215
_refine_diff_density_min -0.160
_refine_diff_density_rms 0.032
_refine_ls_extinction_coef 0.019(2)
_refine_ls_extinction_expression Fc^*^=kFc[1+0.001xFc^2^\l^3^/sin(2\q)]^-1/4^
_refine_ls_extinction_method SHELXL
_refine_ls_goodness_of_fit_ref 1.027
_refine_ls_hydrogen_treatment constr
_refine_ls_matrix_type full
_refine_ls_number_parameters 202
_refine_ls_number_reflns 2976
_refine_ls_number_restraints 0
_refine_ls_restrained_S_all 1.027
_refine_ls_R_factor_all 0.0447
_refine_ls_R_factor_gt 0.0370
_refine_ls_shift/su_max 0.001
_refine_ls_shift/su_mean 0.000
_refine_ls_structure_factor_coef Fsqd
_refine_ls_weighting_details 'w=1/[\s^2^(Fo^2^)+(0.0431P)^2^+0.9952P] where P=(Fo^2^+2Fc^2^)/3'
_refine_ls_weighting_scheme calc
_refine_ls_wR_factor_gt 0.0909
_refine_ls_wR_factor_ref 0.0970
_reflns_Friedel_coverage 0.000
_reflns_number_gt 2569
_reflns_number_total 2976
_reflns_threshold_expression 'I > 2\s(I)'
_cod_data_source_file d1cc07136j3.cif
_cod_data_source_block mo_d8v21340_0m
_cod_database_code 7129735
_shelx_space_group_comment
; 
The symmetry employed for this shelxl refinement is uniquely defined 
by the following loop, which should always be used as a source of 
symmetry information in preference to the above space-group names. 
They are only intended as comments. 
;
_shelx_estimated_absorpt_t_min 0.985
_shelx_estimated_absorpt_t_max 0.990
_shelxl_version_number 2013-4

loop_
_space_group_symop_operation_xyz
'x, y, z'
'-x+1/2, -y, z+1/2'
'-x, y+1/2, -z+1/2'
'x+1/2, -y+1/2, -z'
'-x, -y, -z'
'x-1/2, y, -z-1/2'
'x, -y-1/2, z-1/2'
'-x-1/2, y-1/2, z'

loop_
_atom_site_label
_atom_site_type_symbol
_atom_site_fract_x
_atom_site_fract_y
_atom_site_fract_z
_atom_site_U_iso_or_equiv
_atom_site_adp_type
_atom_site_occupancy
_atom_site_site_symmetry_order
_atom_site_calc_flag
_atom_site_refinement_flags_posn
_atom_site_refinement_flags_adp
_atom_site_refinement_flags_occupancy
_atom_site_disorder_assembly
_atom_site_disorder_group
O1 O 0.11787(11) 0.87455(6) 0.65600(5) 0.0410(3) Uani 1 1 d . . . . .
N1 N 0.15642(11) 0.74975(7) 0.60113(5) 0.0305(3) Uani 1 1 d . . . . .
C1 C 0.19490(14) 0.83181(8) 0.62120(6) 0.0294(3) Uani 1 1 d . . . . .
C2 C 0.34098(14) 0.86457(8) 0.59922(6) 0.0293(3) Uani 1 1 d . . . . .
H2 H 0.3502 0.8498 0.5548 0.035 Uiso 1 1 calc R U . . .
C3 C 0.45077(13) 0.80992(8) 0.63455(5) 0.0251(3) Uani 1 1 d . . . . .
C4 C 0.53241(14) 0.84867(8) 0.68825(6) 0.0313(3) Uani 1 1 d . . . . .
H4A H 0.4758 0.8417 0.7262 0.038 Uiso 1 1 calc R U . . .
H4B H 0.5467 0.9118 0.6812 0.038 Uiso 1 1 calc R U . . .
C5 C 0.67786(14) 0.80433(8) 0.69655(6) 0.0316(3) Uani 1 1 d . . . . .
H5A H 0.7421 0.8224 0.6629 0.038 Uiso 1 1 calc R U . . .
H5B H 0.7207 0.8237 0.7357 0.038 Uiso 1 1 calc R U . . .
C6 C 0.66474(13) 0.70557(8) 0.69670(5) 0.0264(3) Uani 1 1 d . . . . .
C7 C 0.75225(14) 0.65243(9) 0.73297(6) 0.0333(3) Uani 1 1 d . . . . .
H7 H 0.8217 0.6785 0.7587 0.040 Uiso 1 1 calc R U . . .
C8 C 0.73900(15) 0.56151(9) 0.73184(6) 0.0361(3) Uani 1 1 d . . . . .
H8 H 0.8005 0.5263 0.7559 0.043 Uiso 1 1 calc R U . . .
C9 C 0.63456(14) 0.52305(9) 0.69508(6) 0.0330(3) Uani 1 1 d . . . . .
H9 H 0.6234 0.4615 0.6948 0.040 Uiso 1 1 calc R U . . .
C10 C 0.54635(13) 0.57521(8) 0.65862(6) 0.0266(3) Uani 1 1 d . . . . .
H10 H 0.4751 0.5486 0.6340 0.032 Uiso 1 1 calc R U . . .
C11 C 0.56170(12) 0.66675(8) 0.65788(5) 0.0232(3) Uani 1 1 d . . . . .
C12 C 0.46700(12) 0.72400(7) 0.62017(5) 0.0229(3) Uani 1 1 d . . . . .
C13 C 0.38735(13) 0.68504(7) 0.56750(5) 0.0239(3) Uani 1 1 d . . . . .
C14 C 0.46043(14) 0.63324(8) 0.52410(6) 0.0290(3) Uani 1 1 d . . . . .
H14 H 0.5596 0.6236 0.5292 0.035 Uiso 1 1 calc R U . . .
C15 C 0.39085(16) 0.59590(8) 0.47401(6) 0.0353(3) Uani 1 1 d . . . . .
H15 H 0.4422 0.5615 0.4454 0.042 Uiso 1 1 calc R U . . .
C16 C 0.24435(17) 0.60973(9) 0.46640(6) 0.0383(3) Uani 1 1 d . . . . .
H16 H 0.1957 0.5837 0.4329 0.046 Uiso 1 1 calc R U . . .
C17 C 0.17013(15) 0.66150(9) 0.50780(6) 0.0356(3) Uani 1 1 d . . . . .
H17 H 0.0713 0.6715 0.5019 0.043 Uiso 1 1 calc R U . . .
C18 C 0.23971(14) 0.69937(8) 0.55846(5) 0.0268(3) Uani 1 1 d . . . . .
C19 C 0.01881(15) 0.71373(10) 0.62258(8) 0.0444(4) Uani 1 1 d . . . . .
H19A H -0.0576 0.7330 0.5952 0.067 Uiso 1 1 calc R U . . .
H19B H -0.0004 0.7344 0.6642 0.067 Uiso 1 1 calc R U . . .
H19C H 0.0235 0.6499 0.6225 0.067 Uiso 1 1 calc R U . . .
C20 C 0.35312(17) 0.96414(8) 0.60553(7) 0.0420(4) Uani 1 1 d . . . . .
H20A H 0.3403 0.9806 0.6486 0.063 Uiso 1 1 calc R U . . .
H20B H 0.2795 0.9921 0.5805 0.063 Uiso 1 1 calc R U . . .
H20C H 0.4473 0.9831 0.5915 0.063 Uiso 1 1 calc R U . . .

loop_
_atom_site_aniso_label
_atom_site_aniso_U_11
_atom_site_aniso_U_22
_atom_site_aniso_U_33
_atom_site_aniso_U_23
_atom_site_aniso_U_13
_atom_site_aniso_U_12
O1 0.0399(6) 0.0417(6) 0.0416(6) -0.0026(4) 0.0085(5) 0.0142(4)
N1 0.0235(5) 0.0314(6) 0.0367(6) 0.0019(5) 0.0023(4) 0.0040(4)
C1 0.0304(7) 0.0301(6) 0.0277(6) 0.0039(5) -0.0008(5) 0.0098(5)
C2 0.0338(7) 0.0241(6) 0.0299(6) 0.0015(5) 0.0029(5) 0.0048(5)
C3 0.0237(6) 0.0248(6) 0.0269(6) 0.0004(5) 0.0041(5) 0.0005(5)
C4 0.0342(7) 0.0257(6) 0.0342(7) -0.0065(5) 0.0015(6) -0.0016(5)
C5 0.0302(7) 0.0323(7) 0.0323(7) -0.0030(5) -0.0026(5) -0.0061(5)
C6 0.0226(6) 0.0311(6) 0.0254(6) -0.0003(5) 0.0022(5) -0.0019(5)
C7 0.0272(7) 0.0420(7) 0.0307(7) 0.0015(6) -0.0057(5) -0.0018(6)
C8 0.0318(7) 0.0414(8) 0.0351(7) 0.0088(6) -0.0046(6) 0.0076(6)
C9 0.0349(7) 0.0281(6) 0.0360(7) 0.0045(5) 0.0008(6) 0.0047(5)
C10 0.0254(6) 0.0261(6) 0.0283(6) -0.0009(5) -0.0001(5) 0.0014(5)
C11 0.0214(6) 0.0258(6) 0.0225(5) -0.0004(5) 0.0029(5) 0.0014(5)
C12 0.0206(6) 0.0248(6) 0.0232(6) -0.0001(4) 0.0022(5) 0.0006(4)
C13 0.0273(6) 0.0217(6) 0.0227(6) 0.0020(4) -0.0008(5) 0.0012(5)
C14 0.0313(7) 0.0273(6) 0.0285(6) -0.0003(5) 0.0012(5) 0.0023(5)
C15 0.0499(9) 0.0302(7) 0.0257(6) -0.0028(5) 0.0019(6) 0.0014(6)
C16 0.0524(9) 0.0347(7) 0.0278(7) -0.0005(5) -0.0133(6) -0.0030(6)
C17 0.0344(7) 0.0355(7) 0.0371(7) 0.0037(6) -0.0114(6) 0.0009(6)
C18 0.0293(6) 0.0241(6) 0.0270(6) 0.0035(5) -0.0013(5) 0.0018(5)
C19 0.0292(7) 0.0445(8) 0.0594(10) 0.0037(7) 0.0095(7) 0.0010(6)
C20 0.0485(9) 0.0258(7) 0.0517(8) 0.0041(6) 0.0053(7) 0.0062(6)

loop_
_atom_type_symbol
_atom_type_description
_atom_type_scat_dispersion_real
_atom_type_scat_dispersion_imag
_atom_type_scat_source
C C 0.0033 0.0016 'International Tables Vol C Tables 4.2.6.8 and 6.1.1.4'
H H 0.0000 0.0000 'International Tables Vol C Tables 4.2.6.8 and 6.1.1.4'
N N 0.0061 0.0033 'International Tables Vol C Tables 4.2.6.8 and 6.1.1.4'
O O 0.0106 0.0060 'International Tables Vol C Tables 4.2.6.8 and 6.1.1.4'

loop_
_geom_angle_atom_site_label_1
_geom_angle_atom_site_label_2
_geom_angle_atom_site_label_3
_geom_angle
_geom_angle_site_symmetry_1
_geom_angle_site_symmetry_3
_geom_angle_publ_flag
C1 N1 C18 123.51(11) . . ?
C1 N1 C19 117.92(11) . . ?
C18 N1 C19 118.51(11) . . ?
O1 C1 N1 121.67(12) . . ?
O1 C1 C2 122.67(12) . . ?
N1 C1 C2 115.63(10) . . ?
C3 C2 C1 105.29(10) . . ?
C3 C2 C20 116.58(11) . . ?
C1 C2 C20 111.28(11) . . ?
C3 C2 H2 107.8 . . ?
C1 C2 H2 107.8 . . ?
C20 C2 H2 107.8 . . ?
C12 C3 C4 119.91(11) . . ?
C12 C3 C2 119.16(11) . . ?
C4 C3 C2 120.76(10) . . ?
C3 C4 C5 111.45(10) . . ?
C3 C4 H4A 109.3 . . ?
C5 C4 H4A 109.3 . . ?
C3 C4 H4B 109.3 . . ?
C5 C4 H4B 109.3 . . ?
H4A C4 H4B 108.0 . . ?
C6 C5 C4 111.69(10) . . ?
C6 C5 H5A 109.3 . . ?
C4 C5 H5A 109.3 . . ?
C6 C5 H5B 109.3 . . ?
C4 C5 H5B 109.3 . . ?
H5A C5 H5B 107.9 . . ?
C7 C6 C11 119.53(12) . . ?
C7 C6 C5 122.24(11) . . ?
C11 C6 C5 118.22(11) . . ?
C8 C7 C6 121.15(12) . . ?
C8 C7 H7 119.4 . . ?
C6 C7 H7 119.4 . . ?
C9 C8 C7 119.53(12) . . ?
C9 C8 H8 120.2 . . ?
C7 C8 H8 120.2 . . ?
C8 C9 C10 119.99(12) . . ?
C8 C9 H9 120.0 . . ?
C10 C9 H9 120.0 . . ?
C9 C10 C11 120.99(12) . . ?
C9 C10 H10 119.5 . . ?
C11 C10 H10 119.5 . . ?
C10 C11 C6 118.74(11) . . ?
C10 C11 C12 121.98(11) . . ?
C6 C11 C12 119.18(10) . . ?
C3 C12 C13 120.48(11) . . ?
C3 C12 C11 120.50(11) . . ?
C13 C12 C11 119.00(10) . . ?
C14 C13 C18 117.94(11) . . ?
C14 C13 C12 119.78(11) . . ?
C18 C13 C12 122.26(11) . . ?
C15 C14 C13 121.86(12) . . ?
C15 C14 H14 119.1 . . ?
C13 C14 H14 119.1 . . ?
C14 C15 C16 119.33(13) . . ?
C14 C15 H15 120.3 . . ?
C16 C15 H15 120.3 . . ?
C17 C16 C15 120.09(12) . . ?
C17 C16 H16 120.0 . . ?
C15 C16 H16 120.0 . . ?
C16 C17 C18 120.86(13) . . ?
C16 C17 H17 119.6 . . ?
C18 C17 H17 119.6 . . ?
C17 C18 C13 119.90(12) . . ?
C17 C18 N1 118.46(12) . . ?
C13 C18 N1 121.61(11) . . ?
N1 C19 H19A 109.5 . . ?
N1 C19 H19B 109.5 . . ?
H19A C19 H19B 109.5 . . ?
N1 C19 H19C 109.5 . . ?
H19A C19 H19C 109.5 . . ?
H19B C19 H19C 109.5 . . ?
C2 C20 H20A 109.5 . . ?
C2 C20 H20B 109.5 . . ?
H20A C20 H20B 109.5 . . ?
C2 C20 H20C 109.5 . . ?
H20A C20 H20C 109.5 . . ?
H20B C20 H20C 109.5 . . ?

loop_
_geom_bond_atom_site_label_1
_geom_bond_atom_site_label_2
_geom_bond_distance
_geom_bond_site_symmetry_2
_geom_bond_publ_flag
O1 C1 1.2245(15) . ?
N1 C1 1.3673(17) . ?
N1 C18 1.4265(16) . ?
N1 C19 1.4664(17) . ?
C1 C2 1.5220(18) . ?
C2 C3 1.5208(17) . ?
C2 C20 1.5229(17) . ?
C2 H2 0.9900 . ?
C3 C12 1.3501(16) . ?
C3 C4 1.5061(17) . ?
C4 C5 1.5210(18) . ?
C4 H4A 0.9800 . ?
C4 H4B 0.9800 . ?
C5 C6 1.5052(17) . ?
C5 H5A 0.9800 . ?
C5 H5B 0.9800 . ?
C6 C7 1.3882(17) . ?
C6 C11 1.4030(16) . ?
C7 C8 1.3868(19) . ?
C7 H7 0.9400 . ?
C8 C9 1.3836(19) . ?
C8 H8 0.9400 . ?
C9 C10 1.3857(17) . ?
C9 H9 0.9400 . ?
C10 C11 1.3981(16) . ?
C10 H10 0.9400 . ?
C11 C12 1.4815(16) . ?
C12 C13 1.4809(16) . ?
C13 C14 1.3999(17) . ?
C13 C18 1.4032(17) . ?
C14 C15 1.3823(18) . ?
C14 H14 0.9400 . ?
C15 C16 1.388(2) . ?
C15 H15 0.9400 . ?
C16 C17 1.376(2) . ?
C16 H16 0.9400 . ?
C17 C18 1.3953(18) . ?
C17 H17 0.9400 . ?
C19 H19A 0.9700 . ?
C19 H19B 0.9700 . ?
C19 H19C 0.9700 . ?
C20 H20A 0.9700 . ?
C20 H20B 0.9700 . ?
C20 H20C 0.9700 . ?

loop_
_geom_torsion_atom_site_label_1
_geom_torsion_atom_site_label_2
_geom_torsion_atom_site_label_3
_geom_torsion_atom_site_label_4
_geom_torsion
_geom_torsion_site_symmetry_1
_geom_torsion_site_symmetry_2
_geom_torsion_site_symmetry_3
_geom_torsion_site_symmetry_4
_geom_torsion_publ_flag
C18 N1 C1 O1 177.10(11) . . . . ?
C19 N1 C1 O1 0.02(18) . . . . ?
C18 N1 C1 C2 -4.89(16) . . . . ?
C19 N1 C1 C2 178.03(11) . . . . ?
O1 C1 C2 C3 106.56(13) . . . . ?
N1 C1 C2 C3 -71.43(13) . . . . ?
O1 C1 C2 C20 -20.61(17) . . . . ?
N1 C1 C2 C20 161.40(11) . . . . ?
C1 C2 C3 C12 71.08(13) . . . . ?
C20 C2 C3 C12 -165.04(12) . . . . ?
C1 C2 C3 C4 -104.11(12) . . . . ?
C20 C2 C3 C4 19.76(17) . . . . ?
C12 C3 C4 C5 32.21(16) . . . . ?
C2 C3 C4 C5 -152.62(11) . . . . ?
C3 C4 C5 C6 -49.32(14) . . . . ?
C4 C5 C6 C7 -145.49(12) . . . . ?
C4 C5 C6 C11 35.58(15) . . . . ?
C11 C6 C7 C8 -0.44(19) . . . . ?
C5 C6 C7 C8 -179.36(12) . . . . ?
C6 C7 C8 C9 -1.6(2) . . . . ?
C7 C8 C9 C10 1.5(2) . . . . ?
C8 C9 C10 C11 0.51(19) . . . . ?
C9 C10 C11 C6 -2.48(17) . . . . ?
C9 C10 C11 C12 -178.87(11) . . . . ?
C7 C6 C11 C10 2.42(17) . . . . ?
C5 C6 C11 C10 -178.62(11) . . . . ?
C7 C6 C11 C12 178.92(11) . . . . ?
C5 C6 C11 C12 -2.12(16) . . . . ?
C4 C3 C12 C13 179.98(11) . . . . ?
C2 C3 C12 C13 4.74(17) . . . . ?
C4 C3 C12 C11 1.63(17) . . . . ?
C2 C3 C12 C11 -173.61(10) . . . . ?
C10 C11 C12 C3 158.24(11) . . . . ?
C6 C11 C12 C3 -18.13(16) . . . . ?
C10 C11 C12 C13 -20.13(16) . . . . ?
C6 C11 C12 C13 163.50(10) . . . . ?
C3 C12 C13 C14 131.92(12) . . . . ?
C11 C12 C13 C14 -49.71(15) . . . . ?
C3 C12 C13 C18 -46.89(16) . . . . ?
C11 C12 C13 C18 131.48(12) . . . . ?
C18 C13 C14 C15 -0.78(18) . . . . ?
C12 C13 C14 C15 -179.64(11) . . . . ?
C13 C14 C15 C16 -0.19(19) . . . . ?
C14 C15 C16 C17 1.2(2) . . . . ?
C15 C16 C17 C18 -1.2(2) . . . . ?
C16 C17 C18 C13 0.23(19) . . . . ?
C16 C17 C18 N1 -177.73(12) . . . . ?
C14 C13 C18 C17 0.76(17) . . . . ?
C12 C13 C18 C17 179.59(11) . . . . ?
C14 C13 C18 N1 178.65(11) . . . . ?
C12 C13 C18 N1 -2.52(17) . . . . ?
C1 N1 C18 C17 -131.18(13) . . . . ?
C19 N1 C18 C17 45.88(16) . . . . ?
C1 N1 C18 C13 50.89(17) . . . . ?
C19 N1 C18 C13 -132.04(13) . . . . ?
